data_7032372
loop_
_publ_author_name
'Pintus, Anna'
'Aragoni, M. Carla'
'Coles, Simon J.'
'Coles N\'ee Huth, Susanne L'
'Isaia, Francesco'
'Lippolis, Vito'
'Musteti, Ana-Daniela'
'Teixidor, Francesc'
'Vi\~nas, Clara'
'Arca, Massimiliano'

_publ_section_title
;
 New Pt(II) diimine-dithiolate complexes containing a
 1,2-dithiolate-1,2-closo-dicarbadodecarborane: an experimental and
 theoretical investigation.
;
_journal_issue 36
_journal_name_full 'Dalton transactions (Cambridge, England : 2003)'
_journal_page_first 13649
_journal_page_last 13660
_journal_paper_doi 10.1039/c4dt01929f
_journal_volume 43
_journal_year 2014
_chemical_formula_sum 'C20 H34 B10 N2 Pt S2'
_chemical_formula_weight 669.80
_chemical_name_systematic
;
 Crystal 3a
;
_space_group_IT_number 74
_symmetry_cell_setting orthorhombic
_symmetry_space_group_name_Hall '-I 2b 2'
_symmetry_space_group_name_H-M 'I m m a'
_atom_sites_solution_hydrogens geom
_atom_sites_solution_primary direct
_atom_sites_solution_secondary difmap
_audit_creation_method SHELXL-97
_cell_angle_alpha 90.00
_cell_angle_beta 90.00
_cell_angle_gamma 90.00
_cell_formula_units_Z 4
_cell_length_a 16.0556(8)
_cell_length_b 7.4052(3)
_cell_length_c 25.1009(12)
_cell_measurement_reflns_used 11307
_cell_measurement_temperature 120(2)
_cell_measurement_theta_max 27.48
_cell_measurement_theta_min 2.91
_cell_volume 2984.4(2)
_computing_cell_refinement 'DENZO (Otwinowski & Minor, 1997) & COLLECT (Hooft, R.W.W., 1998)'
_computing_data_collection 'COLLECT (Hooft, R.W.W., 1998)'
_computing_data_reduction 'DENZO (Otwinowski & Minor, 1997) & COLLECT (Hooft, R.W.W., 1998)'
_computing_structure_refinement 'SHELXL-97 (Sheldrick, 1997)'
_computing_structure_solution 'SHELXS-97 (Sheldrick, 1997)'
_diffrn_ambient_temperature 120(2)
_diffrn_detector_area_resol_mean 9.091
_diffrn_measured_fraction_theta_full 0.994
_diffrn_measured_fraction_theta_max 0.994
_diffrn_measurement_device_type 'Bruker-Nonius Roper CCD camera on \k-goniostat'
_diffrn_measurement_method '\f & \w scans'
_diffrn_radiation_monochromator graphite
_diffrn_radiation_source 'Bruker-Nonius FR591 rotating anode'
_diffrn_radiation_type MoK\a
_diffrn_radiation_wavelength 0.71073
_diffrn_reflns_av_R_equivalents 0.0860
_diffrn_reflns_av_sigmaI/netI 0.0546
_diffrn_reflns_limit_h_max 20
_diffrn_reflns_limit_h_min -20
_diffrn_reflns_limit_k_max 9
_diffrn_reflns_limit_k_min -9
_diffrn_reflns_limit_l_max 32
_diffrn_reflns_limit_l_min -32
_diffrn_reflns_number 15129
_diffrn_reflns_theta_full 27.49
_diffrn_reflns_theta_max 27.49
_diffrn_reflns_theta_min 3.67
_exptl_absorpt_coefficient_mu 4.855
_exptl_absorpt_correction_T_max 0.9092
_exptl_absorpt_correction_T_min 0.2891
_exptl_absorpt_correction_type multi-scan
_exptl_absorpt_process_details 'SADABS 2007/2 (Sheldrick, G.M., 2007)'
_exptl_crystal_colour orange
_exptl_crystal_density_diffrn 1.491
_exptl_crystal_density_method 'not measured'
_exptl_crystal_description 'cut needle'
_exptl_crystal_F_000 1312
_exptl_crystal_size_max 0.34
_exptl_crystal_size_mid 0.04
_exptl_crystal_size_min 0.02
_platon_squeeze_details
;
;
_refine_diff_density_max 0.942
_refine_diff_density_min -0.862
_refine_diff_density_rms 0.150
_refine_ls_extinction_method none
_refine_ls_goodness_of_fit_ref 1.049
_refine_ls_hydrogen_treatment mixed
_refine_ls_matrix_type full
_refine_ls_number_parameters 107
_refine_ls_number_reflns 1900
_refine_ls_number_restraints 2
_refine_ls_restrained_S_all 1.048
_refine_ls_R_factor_all 0.0407
_refine_ls_R_factor_gt 0.0331
_refine_ls_shift/su_max 0.000
_refine_ls_shift/su_mean 0.000
_refine_ls_structure_factor_coef Fsqd
_refine_ls_weighting_details 'calc w=1/[\s^2^(Fo^2^)+(0.0266P)^2^+5.8332P] where P=(Fo^2^+2Fc^2^)/3'
_refine_ls_weighting_scheme calc
_refine_ls_wR_factor_gt 0.0653
_refine_ls_wR_factor_ref 0.0677
_reflns_number_gt 1707
_reflns_number_total 1900
_reflns_threshold_expression >2sigma(I)
_cod_duplicate_entry 7031934
_cod_data_source_file c4dt01929f2.cif
_cod_data_source_block 2011slc002
_cod_depositor_comments
;
The following automatic conversions were performed:

'_symmetry_cell_setting' value 'Orthorhombic' changed to
'orthorhombic' according to
/usr/data/users/saulius/crontab/automatic-downloads/current/RSC/lib/dictionaries/cif_core.dic
dictionary named 'cif_core.dic' version 2.4.2 from 2011-04-26.

Automatic conversion script
Id: cif_fix_values 2281 2013-09-26 08:29:07Z andrius 
;
_cod_original_sg_symbol_H-M Imma
_cod_database_code 7032372

loop_
_symmetry_equiv_pos_as_xyz
'x, y, z'
'-x, -y+1/2, z'
'x, -y, -z'
'-x, y+1/2, -z'
'x+1/2, y+1/2, z+1/2'
'-x+1/2, -y+1, z+1/2'
'x+1/2, -y+1/2, -z+1/2'
'-x+1/2, y+1, -z+1/2'
'-x, -y, -z'
'x, y-1/2, -z'
'-x, y, z'
'x, -y-1/2, z'
'-x+1/2, -y+1/2, -z+1/2'
'x+1/2, y, -z+1/2'
'-x+1/2, y+1/2, z+1/2'
'x+1/2, -y, z+1/2'

loop_
_atom_site_label
_atom_site_type_symbol
_atom_site_fract_x
_atom_site_fract_y
_atom_site_fract_z
_atom_site_U_iso_or_equiv
_atom_site_adp_type
_atom_site_occupancy
_atom_site_symmetry_multiplicity
_atom_site_calc_flag
_atom_site_refinement_flags
C1 C 0.5508(3) 0.2500 0.2112(2) 0.0158(11) Uani 1 2 d S
C3 C 0.4536(3) 0.2500 -0.02817(19) 0.0126(11) Uani 1 2 d S
C4 C 0.4047(3) 0.2500 -0.07319(19) 0.0127(11) Uani 1 2 d S
H4 H 0.4304 0.2500 -0.1073 0.015 Uiso 1 2 calc SR
C5 C 0.3174(3) 0.2500 -0.0697(2) 0.0157(11) Uani 1 2 d S
C6 C 0.2844(3) 0.2500 -0.0182(2) 0.0179(12) Uani 1 2 d S
H6 H 0.2257 0.2500 -0.0134 0.021 Uiso 1 2 calc SR
C7 C 0.3354(3) 0.2500 0.0256(2) 0.0192(12) Uani 1 2 d S
H7 H 0.3108 0.2500 0.0600 0.023 Uiso 1 2 calc SR
C13 C 0.2591(3) 0.2500 -0.1178(2) 0.0180(12) Uani 1 2 d S
C14 C 0.2038(3) 0.0810(6) -0.11572(16) 0.0273(10) Uani 1 1 d .
H14A H 0.2384 -0.0270 -0.1200 0.041 Uiso 1 1 calc R
H14B H 0.1626 0.0862 -0.1445 0.041 Uiso 1 1 calc R
H14C H 0.1751 0.0760 -0.0813 0.041 Uiso 1 1 calc R
C15 C 0.3073(4) 0.2500 -0.1710(2) 0.0273(14) Uani 1 2 d SD
B3 B 0.5000 0.4481(8) 0.2296(2) 0.0184(13) Uani 1 2 d S
H3A H 0.5000 0.5768 0.2062 0.022 Uiso 1 2 calc SR
B4 B 0.5892(3) 0.1289(6) 0.26396(15) 0.0178(9) Uani 1 1 d .
H4A H 0.6487 0.0500 0.2630 0.021 Uiso 1 1 calc R
B8 B 0.5000 0.0535(9) 0.2998(2) 0.0189(13) Uani 1 2 d S
H8A H 0.5000 -0.0746 0.3236 0.023 Uiso 1 2 calc SR
B9 B 0.5562(4) 0.2500 0.3214(2) 0.0172(13) Uani 1 2 d S
H9A H 0.5935 0.2500 0.3590 0.021 Uiso 1 2 calc SR
N1 N 0.4193(3) 0.2500 0.02174(16) 0.0126(9) Uani 1 2 d S
Pt1 Pt 0.5000 0.2500 0.084814(11) 0.01230(9) Uani 1 4 d S
S1 S 0.60180(8) 0.2500 0.14749(5) 0.0174(3) Uani 1 2 d S
H15A H 0.3404(19) 0.361(3) -0.1743(15) 0.026 Uiso 1 1 d D
H15B H 0.266(2) 0.2500 -0.1999(14) 0.026 Uiso 1 2 d SD

loop_
_atom_site_aniso_label
_atom_site_aniso_U_11
_atom_site_aniso_U_22
_atom_site_aniso_U_33
_atom_site_aniso_U_23
_atom_site_aniso_U_13
_atom_site_aniso_U_12
C1 0.015(3) 0.021(3) 0.012(2) 0.000 0.000(2) 0.000
C3 0.018(3) 0.008(2) 0.012(2) 0.000 0.003(2) 0.000
C4 0.016(3) 0.015(3) 0.007(2) 0.000 0.0021(19) 0.000
C5 0.019(3) 0.014(3) 0.015(3) 0.000 -0.006(2) 0.000
C6 0.020(3) 0.020(3) 0.014(3) 0.000 0.000(2) 0.000
C7 0.018(3) 0.026(3) 0.013(3) 0.000 -0.001(2) 0.000
C13 0.019(3) 0.023(3) 0.012(2) 0.000 -0.007(2) 0.000
C14 0.025(2) 0.031(2) 0.026(2) -0.0002(19) -0.0084(18) -0.0060(19)
C15 0.033(4) 0.030(3) 0.018(3) 0.000 -0.003(3) 0.000
B3 0.027(3) 0.008(3) 0.020(3) 0.000(2) 0.000 0.000
B4 0.026(2) 0.016(2) 0.012(2) 0.0037(17) -0.0075(18) -0.0003(19)
B8 0.022(3) 0.023(3) 0.011(3) 0.002(3) 0.000 0.000
B9 0.025(3) 0.013(3) 0.014(3) 0.000 -0.001(3) 0.000
N1 0.012(2) 0.017(2) 0.009(2) 0.000 -0.0061(17) 0.000
Pt1 0.01243(14) 0.01564(16) 0.00882(14) 0.000 0.000 0.000
S1 0.0143(6) 0.0277(8) 0.0102(6) 0.000 -0.0004(5) 0.000

loop_
_atom_type_symbol
_atom_type_description
_atom_type_scat_dispersion_real
_atom_type_scat_dispersion_imag
_atom_type_scat_source
C C 0.0033 0.0016 'International Tables Vol C Tables 4.2.6.8 and 6.1.1.4'
H H 0.0000 0.0000 'International Tables Vol C Tables 4.2.6.8 and 6.1.1.4'
B B 0.0013 0.0007 'International Tables Vol C Tables 4.2.6.8 and 6.1.1.4'
N N 0.0061 0.0033 'International Tables Vol C Tables 4.2.6.8 and 6.1.1.4'
Pt Pt -1.7033 8.3905 'International Tables Vol C Tables 4.2.6.8 and 6.1.1.4'
S S 0.1246 0.1234 'International Tables Vol C Tables 4.2.6.8 and 6.1.1.4'

loop_
_geom_angle_atom_site_label_1
_geom_angle_atom_site_label_2
_geom_angle_atom_site_label_3
_geom_angle
_geom_angle_site_symmetry_1
_geom_angle_site_symmetry_3
C1 C1 B4 111.1(2) 2_655 12_565
C1 C1 B4 111.1(2) 2_655 .
B4 C1 B4 63.1(3) 12_565 .
C1 C1 B3 62.06(17) 2_655 2_655
B4 C1 B3 113.8(4) 12_565 2_655
B4 C1 B3 61.5(2) . 2_655
C1 C1 B3 62.06(17) 2_655 .
B4 C1 B3 61.5(2) 12_565 .
B4 C1 B3 113.8(4) . .
B3 C1 B3 114.8(4) 2_655 .
C1 C1 S1 117.12(17) 2_655 .
B4 C1 S1 121.6(3) 12_565 .
B4 C1 S1 121.6(3) . .
B3 C1 S1 116.8(3) 2_655 .
B3 C1 S1 116.8(3) . .
N1 C3 C4 121.5(4) . .
N1 C3 C3 113.7(3) . 2_655
C4 C3 C3 124.8(3) . 2_655
C3 C4 C5 121.2(4) . .
C3 C4 H4 119.4 . .
C5 C4 H4 119.4 . .
C6 C5 C4 115.9(5) . .
C6 C5 C13 120.0(5) . .
C4 C5 C13 124.1(5) . .
C7 C6 C5 121.0(5) . .
C7 C6 H6 119.5 . .
C5 C6 H6 119.5 . .
N1 C7 C6 122.6(5) . .
N1 C7 H7 118.7 . .
C6 C7 H7 118.7 . .
C5 C13 C14 109.1(3) . .
C5 C13 C14 109.1(3) . 12_565
C14 C13 C14 109.2(5) . 12_565
C5 C13 C15 112.1(5) . .
C14 C13 C15 108.7(3) . .
C14 C13 C15 108.7(3) 12_565 .
C13 C14 H14A 109.5 . .
C13 C14 H14B 109.5 . .
H14A C14 H14B 109.5 . .
C13 C14 H14C 109.5 . .
H14A C14 H14C 109.5 . .
H14B C14 H14C 109.5 . .
C13 C15 H15A 110(2) . .
C13 C15 H15B 108(3) . .
H15A C15 H15B 108(3) . .
C1 B3 C1 55.9(3) 2_655 .
C1 B3 B8 105.1(4) 2_655 2_655
C1 B3 B8 105.1(4) . 2_655
C1 B3 B4 103.8(4) 2_655 12_565
C1 B3 B4 58.5(2) . 12_565
B8 B3 B4 60.7(2) 2_655 12_565
C1 B3 B4 58.5(2) 2_655 2_655
C1 B3 B4 103.8(4) . 2_655
B8 B3 B4 60.7(2) 2_655 2_655
B4 B3 B4 108.4(4) 12_565 2_655
C1 B3 H3A 125.2 2_655 .
C1 B3 H3A 125.2 . .
B8 B3 H3A 122.1 2_655 .
B4 B3 H3A 122.1 12_565 .
B4 B3 H3A 122.1 2_655 .
C1 B4 B3 60.0(3) . 2_655
C1 B4 B9 104.8(3) . .
B3 B4 B9 108.4(4) 2_655 .
C1 B4 B8 105.4(3) . .
B3 B4 B8 59.6(3) 2_655 .
B9 B4 B8 60.6(3) . .
C1 B4 B4 58.47(17) . 12_565
B3 B4 B4 108.8(2) 2_655 12_565
B9 B4 B4 59.71(17) . 12_565
B8 B4 B4 108.3(2) . 12_565
C1 B4 H4A 124.3 . .
B3 B4 H4A 120.9 2_655 .
B9 B4 H4A 122.3 . .
B8 B4 H4A 122.2 . .
B4 B4 H4A 121.5 12_565 .
B3 B8 B4 59.8(2) 2_655 .
B3 B8 B4 59.8(2) 2_655 11_655
B4 B8 B4 107.0(4) . 11_655
B3 B8 B9 107.8(4) 2_655 .
B4 B8 B9 59.6(3) . .
B4 B8 B9 107.6(4) 11_655 .
B3 B8 B9 107.8(4) 2_655 2_655
B4 B8 B9 107.6(4) . 2_655
B4 B8 B9 59.6(3) 11_655 2_655
B9 B8 B9 60.3(4) . 2_655
B3 B8 H8A 121.8 2_655 .
B4 B8 H8A 122.3 . .
B4 B8 H8A 122.3 11_655 .
B9 B8 H8A 121.7 . .
B9 B8 H8A 121.7 2_655 .
B4 B9 B4 60.6(3) . 12_565
B4 B9 B8 59.8(2) . .
B4 B9 B8 108.4(4) 12_565 .
B4 B9 B8 108.4(4) . 2_655
B4 B9 B8 59.8(2) 12_565 2_655
B8 B9 B8 108.3(4) . 2_655
B4 B9 B9 107.4(2) . 2_655
B4 B9 B9 107.4(2) 12_565 2_655
B8 B9 B9 59.8(2) . 2_655
B8 B9 B9 59.8(2) 2_655 2_655
B4 B9 H9A 121.7 . .
B4 B9 H9A 121.7 12_565 .
B8 B9 H9A 121.5 . .
B8 B9 H9A 121.5 2_655 .
B9 B9 H9A 122.4 2_655 .
C7 N1 C3 117.8(4) . .
C7 N1 Pt1 125.2(4) . .
C3 N1 Pt1 117.0(3) . .
N1 Pt1 N1 78.6(2) . 2_655
N1 Pt1 S1 173.19(12) . .
N1 Pt1 S1 94.62(12) 2_655 .
N1 Pt1 S1 94.62(12) . 2_655
N1 Pt1 S1 173.19(12) 2_655 2_655
S1 Pt1 S1 92.19(7) . 2_655
C1 S1 Pt1 106.79(17) . .

loop_
_geom_bond_atom_site_label_1
_geom_bond_atom_site_label_2
_geom_bond_distance
_geom_bond_site_symmetry_2
C1 C1 1.631(10) 2_655
C1 B4 1.715(6) 12_565
C1 B4 1.715(6) .
C1 B3 1.741(6) 2_655
C1 B3 1.741(6) .
C1 S1 1.796(5) .
C3 N1 1.368(6) .
C3 C4 1.376(7) .
C3 C3 1.490(10) 2_655
C4 C5 1.404(7) .
C4 H4 0.9500 .
C5 C6 1.396(7) .
C5 C13 1.529(7) .
C6 C7 1.370(7) .
C6 H6 0.9500 .
C7 N1 1.351(7) .
C7 H7 0.9500 .
C13 C14 1.535(5) .
C13 C14 1.535(5) 12_565
C13 C15 1.544(8) .
C14 H14A 0.9800 .
C14 H14B 0.9800 .
C14 H14C 0.9800 .
C15 H15A 0.980(10) .
C15 H15B 0.978(10) .
B3 C1 1.741(6) 2_655
B3 B8 1.763(9) 2_655
B3 B4 1.767(5) 12_565
B3 B4 1.767(5) 2_655
B3 H3A 1.1200 .
B4 B3 1.767(5) 2_655
B4 B9 1.778(7) .
B4 B8 1.782(6) .
B4 B4 1.793(9) 12_565
B4 H4A 1.1200 .
B8 B3 1.763(9) 2_655
B8 B4 1.782(6) 11_655
B8 B9 1.796(7) .
B8 B9 1.796(7) 2_655
B8 H8A 1.1200 .
B9 B4 1.778(7) 12_565
B9 B8 1.796(7) 2_655
B9 B9 1.805(13) 2_655
B9 H9A 1.1200 .
N1 Pt1 2.046(4) .
Pt1 N1 2.046(4) 2_655
Pt1 S1 2.2686(13) .
Pt1 S1 2.2686(13) 2_655

loop_
_platon_squeeze_void_nr
_platon_squeeze_void_average_x
_platon_squeeze_void_average_y
_platon_squeeze_void_average_z
_platon_squeeze_void_volume
_platon_squeeze_void_count_electrons
_platon_squeeze_void_content
1 0.000 -0.035 0.000 193 40 ' '
2 0.500 -0.033 0.500 193 40 ' '
